data_7717376
loop_
_publ_author_name
'Obey, Tom J. N.'
'Nichol, Gary S.'
'Love, Jason B.'

_publ_section_title
;
 Controlled and sequential single-electron reduction of the uranyl
 dication.
;
_journal_issue 39
_journal_name_full 'Dalton transactions (Cambridge, England : 2003)'
_journal_page_first 16229
_journal_page_last 16240
_journal_paper_doi 10.1039/d4dt02367f
_journal_volume 53
_journal_year 2024
_chemical_formula_moiety 'C72 H96 N12 O4 U2, 2(C7 H8)'
_chemical_formula_sum 'C86 H112 N12 O4 U2'
_chemical_formula_weight 1853.93
_chemical_name_common '[UO2(HL)]2'
_chemical_properties_physical Air-sensitive,Moisture-sensitive,Oxygen-sensitive
_space_group_crystal_system monoclinic
_space_group_IT_number 14
_space_group_name_Hall '-P 2ybc'
_space_group_name_H-M_alt 'P 1 21/c 1'
_atom_sites_solution_hydrogens geom
_atom_sites_solution_primary dual
_audit_creation_date 2023-11-24
_audit_creation_method
;
Olex2 1.3
(compiled 2020.11.12 svn.r5f609507 for OlexSys, GUI svn.r6408)
;
_audit_update_record
;
2023-12-11 deposited with the CCDC.	2024-09-20 downloaded from the CCDC.
;
_cell_angle_alpha 90
_cell_angle_beta 91.9870(10)
_cell_angle_gamma 90
_cell_formula_units_Z 2
_cell_length_a 14.6782(2)
_cell_length_b 16.9971(2)
_cell_length_c 18.3318(2)
_cell_measurement_reflns_used 23869
_cell_measurement_temperature 120.0(7)
_cell_measurement_theta_max 29.3740
_cell_measurement_theta_min 3.7580
_cell_volume 4570.79(10)
_computing_cell_refinement 'CrysAlisPro 1.171.42.49 (Rigaku OD, 2022)'
_computing_data_collection 'CrysAlisPro 1.171.42.49 (Rigaku OD, 2022)'
_computing_data_reduction 'CrysAlisPro 1.171.42.49 (Rigaku OD, 2022)'
_computing_molecular_graphics 'Olex2 1.3 (Dolomanov et al., 2009)'
_computing_publication_material 'Olex2 1.3 (Dolomanov et al., 2009)'
_computing_structure_refinement 'SHELXL 2018/3 (Sheldrick, 2015)'
_computing_structure_solution 'SHELXT 2018/2 (Sheldrick, 2018)'
_diffrn_ambient_environment N~2~
_diffrn_ambient_temperature 120.0(7)
_diffrn_detector 'CCD plate'
_diffrn_detector_area_resol_mean 8.0521
_diffrn_detector_type Eos
_diffrn_measured_fraction_theta_full 0.997
_diffrn_measured_fraction_theta_max 0.882
_diffrn_measurement_details
;
List of Runs (angles in degrees, time in seconds):

  # Type    Start    End  Width  t~exp~   \w     \q     \k     \f   Frames
#--------------------------------------------------------------------------
  1  \w    -53.00  23.00   1.00   12.50    --  -15.82  97.00 130.00   76
  2  \w    -23.00  54.00   1.00   12.50    --   17.54 -97.00  22.00   77
  3  \w    -30.00   5.00   1.00   12.50    --  -15.82  77.00   0.00   35
  4  \w    -88.00 -43.00   1.00   12.50    --  -15.82-178.00-180.00   45
  5  \w     35.00  90.00   1.00   12.50    --   17.54-178.00 -60.00   55
  6  \w     -9.00  36.00   1.00   12.50    --   17.54  77.00 -60.00   45
  7  \w     39.00  88.00   1.00   12.50    --   17.54 178.00  90.00   49
  8  \w      1.00  83.00   1.00   12.50    --   17.54  57.00-180.00   82
  9  \w     -9.00  39.00   1.00   12.50    --   17.54  77.00  30.00   48
;
_diffrn_measurement_device 'four-circle diffractometer'
_diffrn_measurement_device_type 'Xcalibur, Eos'
_diffrn_measurement_method '\w scans'
_diffrn_orient_matrix_type 'CrysAlisPro convention (1999,Acta A55,543-557)'
_diffrn_orient_matrix_UB_11 0.0470492000
_diffrn_orient_matrix_UB_12 -0.0090694000
_diffrn_orient_matrix_UB_13 -0.0019336000
_diffrn_orient_matrix_UB_21 -0.0112580000
_diffrn_orient_matrix_UB_22 -0.0381108000
_diffrn_orient_matrix_UB_23 -0.0132210000
_diffrn_orient_matrix_UB_31 -0.0001690000
_diffrn_orient_matrix_UB_32 0.0143505000
_diffrn_orient_matrix_UB_33 -0.0363245000
_diffrn_radiation_monochromator graphite
_diffrn_radiation_probe x-ray
_diffrn_radiation_type 'Mo K\a'
_diffrn_radiation_wavelength 0.71073
_diffrn_reflns_av_R_equivalents 0.0320
_diffrn_reflns_av_unetI/netI 0.0316
_diffrn_reflns_Laue_measured_fraction_full 0.997
_diffrn_reflns_Laue_measured_fraction_max 0.882
_diffrn_reflns_limit_h_max 20
_diffrn_reflns_limit_h_min -19
_diffrn_reflns_limit_k_max 22
_diffrn_reflns_limit_k_min -23
_diffrn_reflns_limit_l_max 25
_diffrn_reflns_limit_l_min -23
_diffrn_reflns_number 51279
_diffrn_reflns_point_group_measured_fraction_full 0.997
_diffrn_reflns_point_group_measured_fraction_max 0.882
_diffrn_reflns_theta_full 25.242
_diffrn_reflns_theta_max 29.383
_diffrn_reflns_theta_min 3.498
_diffrn_source 'fine-focus sealed X-ray tube'
_diffrn_source_type 'Enhance (Mo) X-ray Source'
_exptl_absorpt_coefficient_mu 3.589
_exptl_absorpt_correction_T_max 0.915
_exptl_absorpt_correction_T_min 0.805
_exptl_absorpt_correction_type analytical
_exptl_absorpt_process_details
;
CrysAlisPro 1.171.42.49 (Rigaku Oxford Diffraction, 2022)
Analytical numeric absorption correction using a multifaceted crystal
model based on expressions derived by R.C. Clark & J.S. Reid.
(Clark, R. C. & Reid, J. S. (1995). Acta Cryst. A51, 887-897)
Empirical absorption correction using spherical harmonics,
implemented in SCALE3 ABSPACK scaling algorithm.
;
_exptl_crystal_colour black
_exptl_crystal_colour_primary black
_exptl_crystal_density_diffrn 1.347
_exptl_crystal_description block
_exptl_crystal_F_000 1856
_exptl_crystal_recrystallization_method 'Re-crystallisation from solvent: Toluene'
_exptl_crystal_size_max 0.31
_exptl_crystal_size_mid 0.26
_exptl_crystal_size_min 0.12
_refine_diff_density_max 0.980
_refine_diff_density_min -0.685
_refine_diff_density_rms 0.092
_refine_ls_extinction_method none
_refine_ls_goodness_of_fit_ref 1.017
_refine_ls_hydrogen_treatment constr
_refine_ls_matrix_type full
_refine_ls_number_parameters 470
_refine_ls_number_reflns 11102
_refine_ls_number_restraints 0
_refine_ls_restrained_S_all 1.017
_refine_ls_R_factor_all 0.0345
_refine_ls_R_factor_gt 0.0239
_refine_ls_shift/su_max 0.004
_refine_ls_shift/su_mean 0.000
_refine_ls_structure_factor_coef Fsqd
_refine_ls_weighting_details 'w=1/[\s^2^(Fo^2^)+(0.0222P)^2^+4.6936P] where P=(Fo^2^+2Fc^2^)/3'
_refine_ls_weighting_scheme calc
_refine_ls_wR_factor_gt 0.0504
_refine_ls_wR_factor_ref 0.0538
_reflns_Friedel_coverage 0.000
_reflns_number_gt 9250
_reflns_number_total 11102
_reflns_threshold_expression 'I > 2\s(I)'
_cod_data_source_file d4dt02367f2.cif
_cod_data_source_block to355_refinalised
_cod_database_code 7717376
_shelx_shelxl_version_number 2018/3
_chemical_oxdiff_formula C36H47UO2N6
_chemical_oxdiff_usercomment 'Slow precip toluene'
_shelx_space_group_comment
;
The symmetry employed for this shelxl refinement is uniquely defined
by the following loop, which should always be used as a source of
symmetry information in preference to the above space-group names.
They are only intended as comments.
;
_shelx_estimated_absorpt_t_max 0.673
_shelx_estimated_absorpt_t_min 0.402
_reflns_odcompleteness_completeness 99.71
_reflns_odcompleteness_iscentric 1
_reflns_odcompleteness_theta 26.32
_olex2_refinement_description
;
1. Fixed Uiso
 At 1.2 times of:
  All C(H) groups, All C(H,H) groups, All N(H) groups
 At 1.5 times of:
  All C(H,H,H) groups
2.a Ternary CH refined with riding coordinates:
 C9(H9), C20(H20), C31(H31)
2.b Secondary CH2 refined with riding coordinates:
 C14(H14A,H14B), C2(H2A,H2B), C36(H36A,H36B), C34(H34A,H34B), C35(H35A,H35B),
 C10(H10A,H10B), C13(H13A,H13B), C25(H25A,H25B), C11(H11A,H11B), C32(H32A,H32B),
  C12(H12A,H12B), C21(H21A,H21B), C24(H24A,H24B), C33(H33A,H33B), C23(H23A,
 H23B), C22(H22A,H22B)
2.c Me refined with riding coordinates:
 C37(H37A,H37B,H37C)
2.d Aromatic/amide H refined with riding coordinates:
 N1(H1), C30(H30), C8(H8), C19(H19), C28(H28), C16(H16), C17(H17), C27(H27),
 C6(H6), C5(H5), C43(H43), C40(H40), C39(H39), C42(H42), C41(H41)
2.e Idealised Me refined as rotating group:
 C1(H1A,H1B,H1C)
;
_smtbx_masks_void_probe_radius 1.2
_smtbx_masks_void_truncation_radius 1.2
_olex2_submission_special_instructions 'No special instructions were received'
_oxdiff_exptl_absorpt_empirical_details
;
Empirical correction (ABSPACK) includes:
- Absorption correction using spherical harmonics
- Frame scaling
;
_oxdiff_exptl_absorpt_empirical_full_max 1.284
_oxdiff_exptl_absorpt_empirical_full_min 0.805

loop_
_space_group_symop_operation_xyz
'x, y, z'
'-x, y+1/2, -z+1/2'
'-x, -y, -z'
'x, -y-1/2, z-1/2'

loop_
_atom_site_label
_atom_site_type_symbol
_atom_site_fract_x
_atom_site_fract_y
_atom_site_fract_z
_atom_site_U_iso_or_equiv
_atom_site_adp_type
_atom_site_occupancy
_atom_site_site_symmetry_order
_atom_site_calc_flag
_atom_site_refinement_flags_posn
_atom_site_refinement_flags_adp
_atom_site_refinement_flags_occupancy
_atom_site_disorder_assembly
_atom_site_disorder_group
U1 U 0.61091(2) 0.61964(2) 0.44228(2) 0.01187(3) Uani 1 1 d . . . . .
N2 N 0.33042(13) 0.27247(12) 0.46270(11) 0.0141(4) Uani 1 1 d . . . . .
N3 N 0.65517(14) 0.50095(12) 0.37615(11) 0.0149(4) Uani 1 1 d . . . . .
N5 N 0.49127(14) 0.58354(12) 0.35285(11) 0.0148(4) Uani 1 1 d . . . . .
N6 N 0.47501(14) 0.71323(12) 0.45018(11) 0.0162(4) Uani 1 1 d . . . . .
N4 N 0.76736(14) 0.57061(13) 0.48719(11) 0.0179(5) Uani 1 1 d . . . . .
N1 N 0.44135(14) 0.36668(12) 0.34936(11) 0.0146(4) Uani 1 1 d . . . . .
H1 H 0.445822 0.394693 0.389694 0.018 Uiso 1 1 calc R U . . .
C15 C 0.62213(16) 0.45192(14) 0.32376(13) 0.0145(5) Uani 1 1 d . . . . .
C18 C 0.73881(17) 0.46957(15) 0.39926(14) 0.0181(5) Uani 1 1 d . . . . .
C9 C 0.26929(17) 0.21746(15) 0.50191(14) 0.0176(5) Uani 1 1 d . . . . .
H9 H 0.234768 0.250424 0.536709 0.021 Uiso 1 1 calc R U . . .
C26 C 0.47202(17) 0.52818(14) 0.30178(13) 0.0152(5) Uani 1 1 d . . . . .
C3 C 0.53407(17) 0.46157(14) 0.27936(13) 0.0145(5) Uani 1 1 d . . . . .
C30 C 0.41022(17) 0.69536(15) 0.40290(14) 0.0184(5) Uani 1 1 d . . . . .
H30 H 0.356368 0.726400 0.402024 0.022 Uiso 1 1 calc R U . . .
C29 C 0.41517(17) 0.63280(15) 0.35298(14) 0.0182(5) Uani 1 1 d . . . . .
C20 C 0.82625(18) 0.59769(16) 0.54914(14) 0.0208(6) Uani 1 1 d . . . . .
H20 H 0.801993 0.650004 0.564141 0.025 Uiso 1 1 calc R U . . .
C14 C 0.32576(18) 0.15944(15) 0.54852(14) 0.0201(5) Uani 1 1 d . . . . .
H14A H 0.356553 0.121754 0.516383 0.024 Uiso 1 1 calc R U . . .
H14B H 0.373253 0.188397 0.577243 0.024 Uiso 1 1 calc R U . . .
C8 C 0.34171(16) 0.25687(14) 0.39453(13) 0.0155(5) Uani 1 1 d . . . . .
H8 H 0.310324 0.211496 0.376771 0.019 Uiso 1 1 calc R U . . .
C19 C 0.79158(17) 0.50612(15) 0.45540(14) 0.0196(5) Uani 1 1 d . . . . .
H19 H 0.847613 0.482317 0.470672 0.023 Uiso 1 1 calc R U . . .
C4 C 0.48026(16) 0.38580(14) 0.28556(13) 0.0149(5) Uani 1 1 d . . . . .
C31 C 0.45263(17) 0.77492(15) 0.50381(13) 0.0163(5) Uani 1 1 d . . . . .
H31 H 0.509049 0.784730 0.534617 0.020 Uiso 1 1 calc R U . . .
C7 C 0.39386(17) 0.29703(15) 0.34175(13) 0.0158(5) Uani 1 1 d . . . . .
C2 C 0.55762(18) 0.47388(15) 0.19785(13) 0.0185(5) Uani 1 1 d . . . . .
H2A H 0.594448 0.428757 0.181615 0.022 Uiso 1 1 calc R U . . .
H2B H 0.500380 0.474769 0.167661 0.022 Uiso 1 1 calc R U . . .
C28 C 0.34967(18) 0.60694(16) 0.30144(15) 0.0224(6) Uani 1 1 d . . . . .
H28 H 0.292054 0.630322 0.290360 0.027 Uiso 1 1 calc R U . . .
C16 C 0.68266(18) 0.38955(15) 0.31294(14) 0.0194(5) Uani 1 1 d . . . . .
H16 H 0.674379 0.347427 0.279303 0.023 Uiso 1 1 calc R U . . .
C36 C 0.42441(18) 0.85368(15) 0.46931(14) 0.0196(5) Uani 1 1 d . . . . .
H36A H 0.473510 0.872822 0.438146 0.023 Uiso 1 1 calc R U . . .
H36B H 0.368749 0.846248 0.438015 0.023 Uiso 1 1 calc R U . . .
C17 C 0.75666(18) 0.40092(16) 0.36044(15) 0.0220(6) Uani 1 1 d . . . . .
H17 H 0.809201 0.368486 0.365634 0.026 Uiso 1 1 calc R U . . .
C34 C 0.3333(2) 0.88556(17) 0.57929(15) 0.0274(6) Uani 1 1 d . . . . .
H34A H 0.324699 0.924909 0.618270 0.033 Uiso 1 1 calc R U . . .
H34B H 0.274601 0.879453 0.551620 0.033 Uiso 1 1 calc R U . . .
C27 C 0.38540(18) 0.54053(16) 0.26977(14) 0.0205(6) Uani 1 1 d . . . . .
H27 H 0.356419 0.509033 0.232984 0.025 Uiso 1 1 calc R U . . .
C35 C 0.4061(2) 0.91467(16) 0.52810(15) 0.0235(6) Uani 1 1 d . . . . .
H35A H 0.385541 0.964397 0.504726 0.028 Uiso 1 1 calc R U . . .
H35B H 0.463216 0.925504 0.556636 0.028 Uiso 1 1 calc R U . . .
C6 C 0.40407(19) 0.27243(16) 0.27028(14) 0.0210(6) Uani 1 1 d . . . . .
H6 H 0.378367 0.226308 0.248739 0.025 Uiso 1 1 calc R U . . .
C10 C 0.19811(18) 0.17197(16) 0.45619(15) 0.0224(6) Uani 1 1 d . . . . .
H10A H 0.228588 0.133428 0.424721 0.027 Uiso 1 1 calc R U . . .
H10B H 0.162541 0.208694 0.424428 0.027 Uiso 1 1 calc R U . . .
C38 C 0.8571(2) 0.23245(18) 0.59049(17) 0.0315(7) Uani 1 1 d . . . . .
C13 C 0.2651(2) 0.11466(17) 0.60005(16) 0.0278(6) Uani 1 1 d . . . . .
H13A H 0.239490 0.151791 0.635548 0.033 Uiso 1 1 calc R U . . .
H13B H 0.302127 0.075282 0.627653 0.033 Uiso 1 1 calc R U . . .
C25 C 0.9253(2) 0.6113(2) 0.52798(18) 0.0347(7) Uani 1 1 d . . . . .
H25A H 0.926856 0.649779 0.487469 0.042 Uiso 1 1 calc R U . . .
H25B H 0.951876 0.561324 0.511070 0.042 Uiso 1 1 calc R U . . .
C1 C 0.6101(2) 0.54974(17) 0.18520(15) 0.0262(6) Uani 1 1 d . . . . .
H1A H 0.625660 0.553209 0.133746 0.039 Uiso 1 1 calc R U . . .
H1B H 0.666108 0.549891 0.215887 0.039 Uiso 1 1 calc R U . . .
H1C H 0.572254 0.594906 0.197837 0.039 Uiso 1 1 calc R U . . .
C5 C 0.45857(19) 0.32712(15) 0.23559(14) 0.0207(6) Uani 1 1 d . . . . .
H5 H 0.477394 0.324568 0.186588 0.025 Uiso 1 1 calc R U . . .
C43 C 0.8959(2) 0.1858(2) 0.53772(17) 0.0335(7) Uani 1 1 d . . . . .
H43 H 0.925185 0.210304 0.498241 0.040 Uiso 1 1 calc R U . . .
C40 C 0.8121(2) 0.1135(2) 0.65231(17) 0.0358(7) Uani 1 1 d . . . . .
H40 H 0.783250 0.088900 0.691881 0.043 Uiso 1 1 calc R U . . .
C39 C 0.8155(2) 0.19485(19) 0.64807(18) 0.0341(7) Uani 1 1 d . . . . .
H39 H 0.788984 0.225526 0.685090 0.041 Uiso 1 1 calc R U . . .
C11 C 0.13470(19) 0.12927(17) 0.50735(17) 0.0291(7) Uani 1 1 d . . . . .
H11A H 0.102256 0.168404 0.536873 0.035 Uiso 1 1 calc R U . . .
H11B H 0.088577 0.099330 0.478078 0.035 Uiso 1 1 calc R U . . .
C32 C 0.37941(18) 0.74603(16) 0.55479(14) 0.0215(6) Uani 1 1 d . . . . .
H32A H 0.322428 0.735244 0.526054 0.026 Uiso 1 1 calc R U . . .
H32B H 0.399713 0.696307 0.578315 0.026 Uiso 1 1 calc R U . . .
C12 C 0.1874(2) 0.07310(18) 0.55801(17) 0.0337(7) Uani 1 1 d . . . . .
H12A H 0.212619 0.029700 0.528892 0.040 Uiso 1 1 calc R U . . .
H12B H 0.145177 0.049906 0.593085 0.040 Uiso 1 1 calc R U . . .
C21 C 0.8196(3) 0.5440(2) 0.61466(17) 0.0438(9) Uani 1 1 d . . . . .
H21A H 0.839915 0.490472 0.601538 0.053 Uiso 1 1 calc R U . . .
H21B H 0.755338 0.540716 0.629008 0.053 Uiso 1 1 calc R U . . .
C42 C 0.8930(2) 0.1049(2) 0.54126(18) 0.0351(8) Uani 1 1 d . . . . .
H42 H 0.919805 0.074278 0.504366 0.042 Uiso 1 1 calc R U . . .
C24 C 0.9817(2) 0.6427(2) 0.59423(19) 0.0411(8) Uani 1 1 d . . . . .
H24A H 1.046138 0.648849 0.580873 0.049 Uiso 1 1 calc R U . . .
H24B H 0.958495 0.695104 0.608158 0.049 Uiso 1 1 calc R U . . .
C41 C 0.8509(2) 0.06821(19) 0.59876(17) 0.0341(7) Uani 1 1 d . . . . .
H41 H 0.848667 0.012423 0.601365 0.041 Uiso 1 1 calc R U . . .
C33 C 0.3609(2) 0.80721(17) 0.61340(15) 0.0276(6) Uani 1 1 d . . . . .
H33A H 0.311603 0.788160 0.644400 0.033 Uiso 1 1 calc R U . . .
H33B H 0.416434 0.814485 0.644896 0.033 Uiso 1 1 calc R U . . .
C23 C 0.9765(3) 0.5880(2) 0.6575(2) 0.0524(11) Uani 1 1 d . . . . .
H23A H 1.012525 0.609791 0.699409 0.063 Uiso 1 1 calc R U . . .
H23B H 1.003736 0.536774 0.644453 0.063 Uiso 1 1 calc R U . . .
C22 C 0.8792(3) 0.5750(2) 0.67970(19) 0.0579(12) Uani 1 1 d . . . . .
H22A H 0.853631 0.625112 0.697294 0.069 Uiso 1 1 calc R U . . .
H22B H 0.878428 0.536485 0.720228 0.069 Uiso 1 1 calc R U . . .
C37 C 0.8609(2) 0.3209(2) 0.5861(2) 0.0458(9) Uani 1 1 d . . . . .
H37A H 0.830189 0.343627 0.627733 0.069 Uiso 1 1 calc R U . . .
H37B H 0.924666 0.338042 0.587015 0.069 Uiso 1 1 calc R U . . .
H37C H 0.830316 0.338432 0.540572 0.069 Uiso 1 1 calc R U . . .
O2 O 0.66113(12) 0.67771(10) 0.37434(9) 0.0177(4) Uani 1 1 d . . . . .
O1 O 0.56367(12) 0.56320(10) 0.51303(9) 0.0168(4) Uani 1 1 d . . . . .

loop_
_atom_site_aniso_label
_atom_site_aniso_U_11
_atom_site_aniso_U_22
_atom_site_aniso_U_33
_atom_site_aniso_U_23
_atom_site_aniso_U_13
_atom_site_aniso_U_12
U1 0.01399(5) 0.01214(5) 0.00946(4) -0.00080(4) 0.00002(3) 0.00002(4)
N2 0.0137(10) 0.0132(11) 0.0153(10) 0.0003(8) -0.0009(8) -0.0011(8)
N3 0.0163(10) 0.0147(11) 0.0137(10) -0.0012(8) -0.0006(8) 0.0017(8)
N5 0.0165(10) 0.0160(11) 0.0118(10) 0.0004(8) -0.0005(8) 0.0023(8)
N6 0.0183(11) 0.0152(11) 0.0152(10) -0.0011(8) 0.0008(8) 0.0019(8)
N4 0.0166(11) 0.0189(12) 0.0178(11) -0.0009(9) -0.0034(8) 0.0002(9)
N1 0.0199(10) 0.0147(11) 0.0091(9) -0.0029(8) -0.0013(8) -0.0006(8)
C15 0.0180(12) 0.0143(13) 0.0115(11) 0.0012(10) 0.0028(9) -0.0008(10)
C18 0.0185(13) 0.0173(13) 0.0184(13) -0.0001(10) 0.0003(10) 0.0030(10)
C9 0.0182(12) 0.0157(13) 0.0191(13) 0.0012(10) 0.0031(10) -0.0002(10)
C26 0.0218(13) 0.0135(12) 0.0101(11) 0.0004(9) -0.0006(9) -0.0012(10)
C3 0.0213(13) 0.0124(12) 0.0098(11) -0.0027(9) -0.0003(9) -0.0005(10)
C30 0.0184(13) 0.0176(13) 0.0191(13) 0.0000(10) 0.0007(10) 0.0040(10)
C29 0.0206(12) 0.0183(14) 0.0157(12) -0.0011(10) -0.0015(9) 0.0017(10)
C20 0.0185(13) 0.0209(14) 0.0223(14) -0.0052(11) -0.0075(10) 0.0031(10)
C14 0.0227(13) 0.0158(14) 0.0218(13) 0.0014(11) 0.0000(10) 0.0003(10)
C8 0.0170(12) 0.0111(12) 0.0180(12) -0.0024(10) -0.0036(9) 0.0008(9)
C19 0.0172(13) 0.0193(14) 0.0221(14) 0.0015(11) -0.0020(10) 0.0017(10)
C4 0.0184(12) 0.0152(13) 0.0111(11) 0.0008(10) -0.0003(9) 0.0010(10)
C31 0.0168(12) 0.0174(13) 0.0145(12) -0.0040(10) -0.0004(9) 0.0041(10)
C7 0.0187(12) 0.0137(13) 0.0149(12) -0.0010(10) -0.0009(9) -0.0007(10)
C2 0.0254(14) 0.0206(14) 0.0097(12) -0.0010(10) 0.0024(10) -0.0006(11)
C28 0.0204(13) 0.0240(15) 0.0224(14) -0.0046(11) -0.0053(10) 0.0027(11)
C16 0.0228(13) 0.0157(13) 0.0198(13) -0.0046(11) 0.0024(10) 0.0018(10)
C36 0.0229(13) 0.0175(13) 0.0182(13) 0.0011(11) -0.0011(10) 0.0034(11)
C17 0.0198(13) 0.0210(14) 0.0251(14) -0.0029(11) 0.0000(11) 0.0041(11)
C34 0.0295(15) 0.0284(16) 0.0246(14) -0.0124(12) 0.0032(11) 0.0122(12)
C27 0.0235(14) 0.0202(14) 0.0175(13) -0.0044(11) -0.0061(10) 0.0000(11)
C35 0.0316(15) 0.0167(14) 0.0221(14) -0.0002(11) 0.0007(11) 0.0026(12)
C6 0.0306(15) 0.0173(14) 0.0150(13) -0.0043(11) -0.0012(10) -0.0044(11)
C10 0.0169(13) 0.0210(14) 0.0293(15) 0.0001(12) -0.0007(11) -0.0035(11)
C38 0.0216(15) 0.0340(18) 0.0389(18) 0.0017(14) -0.0001(13) 0.0016(12)
C13 0.0361(16) 0.0213(15) 0.0260(15) 0.0077(12) 0.0006(12) -0.0061(12)
C25 0.0216(15) 0.046(2) 0.0361(17) -0.0115(15) -0.0054(12) -0.0017(13)
C1 0.0334(16) 0.0278(16) 0.0174(14) 0.0048(12) 0.0023(11) -0.0057(12)
C5 0.0320(15) 0.0183(14) 0.0119(12) -0.0024(10) 0.0014(10) -0.0033(11)
C43 0.0250(16) 0.043(2) 0.0327(17) 0.0029(14) 0.0032(13) -0.0054(13)
C40 0.0323(17) 0.045(2) 0.0302(17) 0.0018(15) 0.0056(13) -0.0011(14)
C39 0.0281(16) 0.0384(19) 0.0360(18) -0.0035(15) 0.0051(13) 0.0023(14)
C11 0.0214(14) 0.0268(17) 0.0395(17) -0.0035(13) 0.0051(12) -0.0075(12)
C32 0.0270(14) 0.0194(14) 0.0185(13) 0.0011(11) 0.0044(11) 0.0040(11)
C12 0.0367(17) 0.0264(17) 0.0383(18) 0.0059(14) 0.0055(14) -0.0097(13)
C21 0.062(2) 0.042(2) 0.0262(17) 0.0073(15) -0.0120(16) -0.0149(17)
C42 0.0313(17) 0.042(2) 0.0322(17) -0.0082(14) 0.0031(13) -0.0025(14)
C24 0.0291(17) 0.044(2) 0.049(2) -0.0096(17) -0.0179(15) 0.0035(15)
C41 0.0344(17) 0.0314(18) 0.0366(18) -0.0015(14) 0.0008(14) -0.0039(14)
C33 0.0319(16) 0.0329(17) 0.0185(14) -0.0019(12) 0.0066(11) 0.0091(13)
C23 0.053(2) 0.041(2) 0.061(3) -0.0106(19) -0.038(2) 0.0056(18)
C22 0.096(3) 0.053(2) 0.0239(18) 0.0054(17) -0.0214(19) -0.016(2)
C37 0.042(2) 0.038(2) 0.057(2) 0.0037(17) 0.0079(17) 0.0002(16)
O2 0.0221(9) 0.0167(9) 0.0143(9) 0.0005(7) 0.0019(7) -0.0017(7)
O1 0.0233(9) 0.0156(9) 0.0115(8) -0.0019(7) 0.0026(7) -0.0042(7)

loop_
_atom_type_symbol
_atom_type_description
_atom_type_scat_dispersion_real
_atom_type_scat_dispersion_imag
_atom_type_scat_source
C C 0.0033 0.0016 'International Tables Vol C Tables 4.2.6.8 and 6.1.1.4'
H H 0.0000 0.0000 'International Tables Vol C Tables 4.2.6.8 and 6.1.1.4'
N N 0.0061 0.0033 'International Tables Vol C Tables 4.2.6.8 and 6.1.1.4'
O O 0.0106 0.0060 'International Tables Vol C Tables 4.2.6.8 and 6.1.1.4'
U U -9.6767 9.6646 'International Tables Vol C Tables 4.2.6.8 and 6.1.1.4'

loop_
_exptl_crystal_face_index_h
_exptl_crystal_face_index_k
_exptl_crystal_face_index_l
_exptl_crystal_face_perp_dist
0 18 -17 0.1334
0 18 17 0.1136
0 -19 16 0.1344
0 -18 -17 0.1406
21 -1 2 0.0493
1 -8 24 0.1726
-20 1 -3 0.0693
-14 12 -12 0.1144
-13 -13 -14 0.1094
-20 -4 -3 0.0706
-19 -7 6 0.0954
-21 0 1 0.0607
-20 6 4 0.0738

loop_
_geom_angle_atom_site_label_1
_geom_angle_atom_site_label_2
_geom_angle_atom_site_label_3
_geom_angle
_geom_angle_site_symmetry_1
_geom_angle_site_symmetry_3
_geom_angle_publ_flag
N3 U1 N2 143.88(6) . 3_666 ?
N3 U1 N6 139.42(7) . . ?
N3 U1 N4 68.91(7) . . ?
N5 U1 N2 145.61(6) . 3_666 ?
N5 U1 N3 69.99(7) . . ?
N5 U1 N6 69.51(7) . . ?
N5 U1 N4 138.90(7) . . ?
N6 U1 N2 76.64(6) . 3_666 ?
N4 U1 N2 75.28(6) . 3_666 ?
N4 U1 N6 151.51(7) . . ?
O2 U1 N2 86.73(7) . 3_666 ?
O2 U1 N3 89.26(7) . . ?
O2 U1 N5 88.57(7) . . ?
O2 U1 N6 92.16(7) . . ?
O2 U1 N4 90.98(7) . . ?
O2 U1 O1 177.67(8) . . ?
O1 U1 N2 91.14(7) . 3_666 ?
O1 U1 N3 91.92(7) . . ?
O1 U1 N5 93.72(7) . . ?
O1 U1 N6 88.25(7) . . ?
O1 U1 N4 87.58(7) . . ?
C9 N2 U1 107.63(14) . 3_666 ?
C8 N2 U1 136.60(16) . 3_666 ?
C8 N2 C9 115.8(2) . . ?
C15 N3 U1 139.91(16) . . ?
C15 N3 C18 105.8(2) . . ?
C18 N3 U1 114.26(15) . . ?
C26 N5 U1 140.34(16) . . ?
C26 N5 C29 105.7(2) . . ?
C29 N5 U1 113.92(15) . . ?
C30 N6 U1 111.75(16) . . ?
C30 N6 C31 115.7(2) . . ?
C31 N6 U1 131.95(15) . . ?
C20 N4 U1 129.98(16) . . ?
C19 N4 U1 112.86(16) . . ?
C19 N4 C20 116.5(2) . . ?
C4 N1 H1 124.9 . . ?
C4 N1 C7 110.1(2) . . ?
C7 N1 H1 124.9 . . ?
N3 C15 C3 126.6(2) . . ?
N3 C15 C16 110.7(2) . . ?
C16 C15 C3 122.7(2) . . ?
N3 C18 C19 120.7(2) . . ?
N3 C18 C17 110.1(2) . . ?
C17 C18 C19 129.2(2) . . ?
N2 C9 H9 106.4 . . ?
N2 C9 C14 110.4(2) . . ?
N2 C9 C10 117.6(2) . . ?
C14 C9 H9 106.4 . . ?
C10 C9 H9 106.4 . . ?
C10 C9 C14 109.1(2) . . ?
N5 C26 C3 126.5(2) . . ?
N5 C26 C27 110.6(2) . . ?
C27 C26 C3 122.9(2) . . ?
C15 C3 C26 116.4(2) . . ?
C15 C3 C4 107.8(2) . . ?
C15 C3 C2 108.5(2) . . ?
C26 C3 C2 108.3(2) . . ?
C4 C3 C26 107.1(2) . . ?
C4 C3 C2 108.60(19) . . ?
N6 C30 H30 118.1 . . ?
N6 C30 C29 123.9(2) . . ?
C29 C30 H30 118.1 . . ?
N5 C29 C30 120.9(2) . . ?
C28 C29 N5 110.0(2) . . ?
C28 C29 C30 129.0(2) . . ?
N4 C20 H20 106.5 . . ?
N4 C20 C25 112.8(2) . . ?
N4 C20 C21 111.7(2) . . ?
C25 C20 H20 106.5 . . ?
C21 C20 H20 106.5 . . ?
C21 C20 C25 112.3(3) . . ?
C9 C14 H14A 109.5 . . ?
C9 C14 H14B 109.5 . . ?
H14A C14 H14B 108.1 . . ?
C13 C14 C9 110.6(2) . . ?
C13 C14 H14A 109.5 . . ?
C13 C14 H14B 109.5 . . ?
N2 C8 H8 114.9 . . ?
N2 C8 C7 130.2(2) . . ?
C7 C8 H8 114.9 . . ?
N4 C19 C18 123.2(2) . . ?
N4 C19 H19 118.4 . . ?
C18 C19 H19 118.4 . . ?
N1 C4 C3 120.2(2) . . ?
N1 C4 C5 107.7(2) . . ?
C5 C4 C3 132.1(2) . . ?
N6 C31 H31 107.1 . . ?
N6 C31 C36 114.0(2) . . ?
N6 C31 C32 110.8(2) . . ?
C36 C31 H31 107.1 . . ?
C32 C31 H31 107.1 . . ?
C32 C31 C36 110.3(2) . . ?
N1 C7 C8 128.5(2) . . ?
N1 C7 C6 106.5(2) . . ?
C6 C7 C8 125.0(2) . . ?
C3 C2 H2A 109.0 . . ?
C3 C2 H2B 109.0 . . ?
H2A C2 H2B 107.8 . . ?
C1 C2 C3 112.9(2) . . ?
C1 C2 H2A 109.0 . . ?
C1 C2 H2B 109.0 . . ?
C29 C28 H28 126.9 . . ?
C27 C28 C29 106.2(2) . . ?
C27 C28 H28 126.9 . . ?
C15 C16 H16 126.5 . . ?
C17 C16 C15 107.1(2) . . ?
C17 C16 H16 126.5 . . ?
C31 C36 H36A 109.5 . . ?
C31 C36 H36B 109.5 . . ?
H36A C36 H36B 108.1 . . ?
C35 C36 C31 110.7(2) . . ?
C35 C36 H36A 109.5 . . ?
C35 C36 H36B 109.5 . . ?
C18 C17 H17 126.8 . . ?
C16 C17 C18 106.3(2) . . ?
C16 C17 H17 126.8 . . ?
H34A C34 H34B 108.1 . . ?
C35 C34 H34A 109.5 . . ?
C35 C34 H34B 109.5 . . ?
C33 C34 H34A 109.5 . . ?
C33 C34 H34B 109.5 . . ?
C33 C34 C35 110.7(2) . . ?
C26 C27 H27 126.3 . . ?
C28 C27 C26 107.4(2) . . ?
C28 C27 H27 126.3 . . ?
C36 C35 C34 111.0(2) . . ?
C36 C35 H35A 109.4 . . ?
C36 C35 H35B 109.4 . . ?
C34 C35 H35A 109.4 . . ?
C34 C35 H35B 109.4 . . ?
H35A C35 H35B 108.0 . . ?
C7 C6 H6 125.9 . . ?
C7 C6 C5 108.2(2) . . ?
C5 C6 H6 125.9 . . ?
C9 C10 H10A 109.9 . . ?
C9 C10 H10B 109.9 . . ?
C9 C10 C11 108.9(2) . . ?
H10A C10 H10B 108.3 . . ?
C11 C10 H10A 109.9 . . ?
C11 C10 H10B 109.9 . . ?
C43 C38 C39 117.9(3) . . ?
C43 C38 C37 121.0(3) . . ?
C39 C38 C37 121.1(3) . . ?
C14 C13 H13A 109.4 . . ?
C14 C13 H13B 109.4 . . ?
C14 C13 C12 111.1(2) . . ?
H13A C13 H13B 108.0 . . ?
C12 C13 H13A 109.4 . . ?
C12 C13 H13B 109.4 . . ?
C20 C25 H25A 109.7 . . ?
C20 C25 H25B 109.7 . . ?
C20 C25 C24 110.0(3) . . ?
H25A C25 H25B 108.2 . . ?
C24 C25 H25A 109.7 . . ?
C24 C25 H25B 109.7 . . ?
C2 C1 H1A 109.5 . . ?
C2 C1 H1B 109.5 . . ?
C2 C1 H1C 109.5 . . ?
H1A C1 H1B 109.5 . . ?
H1A C1 H1C 109.5 . . ?
H1B C1 H1C 109.5 . . ?
C4 C5 C6 107.5(2) . . ?
C4 C5 H5 126.2 . . ?
C6 C5 H5 126.2 . . ?
C38 C43 H43 119.2 . . ?
C42 C43 C38 121.5(3) . . ?
C42 C43 H43 119.2 . . ?
C39 C40 H40 120.0 . . ?
C39 C40 C41 119.9(3) . . ?
C41 C40 H40 120.0 . . ?
C38 C39 H39 119.4 . . ?
C40 C39 C38 121.2(3) . . ?
C40 C39 H39 119.4 . . ?
C10 C11 H11A 109.3 . . ?
C10 C11 H11B 109.3 . . ?
H11A C11 H11B 108.0 . . ?
C12 C11 C10 111.4(2) . . ?
C12 C11 H11A 109.3 . . ?
C12 C11 H11B 109.3 . . ?
C31 C32 H32A 109.5 . . ?
C31 C32 H32B 109.5 . . ?
H32A C32 H32B 108.0 . . ?
C33 C32 C31 110.9(2) . . ?
C33 C32 H32A 109.5 . . ?
C33 C32 H32B 109.5 . . ?
C13 C12 H12A 109.2 . . ?
C13 C12 H12B 109.2 . . ?
C11 C12 C13 111.8(2) . . ?
C11 C12 H12A 109.2 . . ?
C11 C12 H12B 109.2 . . ?
H12A C12 H12B 107.9 . . ?
C20 C21 H21A 109.5 . . ?
C20 C21 H21B 109.5 . . ?
C20 C21 C22 110.9(3) . . ?
H21A C21 H21B 108.0 . . ?
C22 C21 H21A 109.5 . . ?
C22 C21 H21B 109.5 . . ?
C43 C42 H42 120.0 . . ?
C43 C42 C41 120.0(3) . . ?
C41 C42 H42 120.0 . . ?
C25 C24 H24A 109.5 . . ?
C25 C24 H24B 109.5 . . ?
H24A C24 H24B 108.1 . . ?
C23 C24 C25 110.8(3) . . ?
C23 C24 H24A 109.5 . . ?
C23 C24 H24B 109.5 . . ?
C40 C41 C42 119.5(3) . . ?
C40 C41 H41 120.3 . . ?
C42 C41 H41 120.3 . . ?
C34 C33 C32 111.0(2) . . ?
C34 C33 H33A 109.4 . . ?
C34 C33 H33B 109.4 . . ?
C32 C33 H33A 109.4 . . ?
C32 C33 H33B 109.4 . . ?
H33A C33 H33B 108.0 . . ?
C24 C23 H23A 109.2 . . ?
C24 C23 H23B 109.2 . . ?
C24 C23 C22 112.0(3) . . ?
H23A C23 H23B 107.9 . . ?
C22 C23 H23A 109.2 . . ?
C22 C23 H23B 109.2 . . ?
C21 C22 H22A 109.5 . . ?
C21 C22 H22B 109.5 . . ?
C23 C22 C21 110.8(3) . . ?
C23 C22 H22A 109.5 . . ?
C23 C22 H22B 109.5 . . ?
H22A C22 H22B 108.1 . . ?
C38 C37 H37A 109.5 . . ?
C38 C37 H37B 109.5 . . ?
C38 C37 H37C 109.5 . . ?
H37A C37 H37B 109.5 . . ?
H37A C37 H37C 109.5 . . ?
H37B C37 H37C 109.5 . . ?

loop_
_geom_bond_atom_site_label_1
_geom_bond_atom_site_label_2
_geom_bond_distance
_geom_bond_site_symmetry_2
_geom_bond_publ_flag
U1 N2 2.652(2) 3_666 ?
U1 N3 2.453(2) . ?
U1 N5 2.439(2) . ?
U1 N6 2.559(2) . ?
U1 N4 2.552(2) . ?
U1 O2 1.7698(17) . ?
U1 O1 1.7736(17) . ?
N2 C9 1.497(3) . ?
N2 C8 1.294(3) . ?
N3 C15 1.349(3) . ?
N3 C18 1.391(3) . ?
N5 C26 1.350(3) . ?
N5 C29 1.396(3) . ?
N6 C30 1.300(3) . ?
N6 C31 1.482(3) . ?
N4 C20 1.477(3) . ?
N4 C19 1.297(3) . ?
N1 H1 0.8800 . ?
N1 C4 1.359(3) . ?
N1 C7 1.378(3) . ?
C15 C3 1.512(3) . ?
C15 C16 1.402(3) . ?
C18 C19 1.410(4) . ?
C18 C17 1.396(4) . ?
C9 H9 1.0000 . ?
C9 C14 1.530(3) . ?
C9 C10 1.527(4) . ?
C26 C3 1.519(3) . ?
C26 C27 1.398(3) . ?
C3 C4 1.517(3) . ?
C3 C2 1.560(3) . ?
C30 H30 0.9500 . ?
C30 C29 1.406(4) . ?
C29 C28 1.396(4) . ?
C20 H20 1.0000 . ?
C20 C25 1.535(4) . ?
C20 C21 1.514(4) . ?
C14 H14A 0.9900 . ?
C14 H14B 0.9900 . ?
C14 C13 1.524(4) . ?
C8 H8 0.9500 . ?
C8 C7 1.428(3) . ?
C19 H19 0.9500 . ?
C4 C5 1.384(3) . ?
C31 H31 1.0000 . ?
C31 C36 1.531(4) . ?
C31 C32 1.529(3) . ?
C7 C6 1.388(3) . ?
C2 H2A 0.9900 . ?
C2 H2B 0.9900 . ?
C2 C1 1.524(4) . ?
C28 H28 0.9500 . ?
C28 C27 1.381(4) . ?
C16 H16 0.9500 . ?
C16 C17 1.382(4) . ?
C36 H36A 0.9900 . ?
C36 H36B 0.9900 . ?
C36 C35 1.526(4) . ?
C17 H17 0.9500 . ?
C34 H34A 0.9900 . ?
C34 H34B 0.9900 . ?
C34 C35 1.529(4) . ?
C34 C33 1.520(4) . ?
C27 H27 0.9500 . ?
C35 H35A 0.9900 . ?
C35 H35B 0.9900 . ?
C6 H6 0.9500 . ?
C6 C5 1.394(4) . ?
C10 H10A 0.9900 . ?
C10 H10B 0.9900 . ?
C10 C11 1.527(4) . ?
C38 C43 1.388(4) . ?
C38 C39 1.393(4) . ?
C38 C37 1.506(5) . ?
C13 H13A 0.9900 . ?
C13 H13B 0.9900 . ?
C13 C12 1.528(4) . ?
C25 H25A 0.9900 . ?
C25 H25B 0.9900 . ?
C25 C24 1.542(4) . ?
C1 H1A 0.9800 . ?
C1 H1B 0.9800 . ?
C1 H1C 0.9800 . ?
C5 H5 0.9500 . ?
C43 H43 0.9500 . ?
C43 C42 1.377(5) . ?
C40 H40 0.9500 . ?
C40 C39 1.385(4) . ?
C40 C41 1.386(4) . ?
C39 H39 0.9500 . ?
C11 H11A 0.9900 . ?
C11 H11B 0.9900 . ?
C11 C12 1.524(4) . ?
C32 H32A 0.9900 . ?
C32 H32B 0.9900 . ?
C32 C33 1.526(4) . ?
C12 H12A 0.9900 . ?
C12 H12B 0.9900 . ?
C21 H21A 0.9900 . ?
C21 H21B 0.9900 . ?
C21 C22 1.546(5) . ?
C42 H42 0.9500 . ?
C42 C41 1.389(4) . ?
C24 H24A 0.9900 . ?
C24 H24B 0.9900 . ?
C24 C23 1.491(5) . ?
C41 H41 0.9500 . ?
C33 H33A 0.9900 . ?
C33 H33B 0.9900 . ?
C23 H23A 0.9900 . ?
C23 H23B 0.9900 . ?
C23 C22 1.515(6) . ?
C22 H22A 0.9900 . ?
C22 H22B 0.9900 . ?
C37 H37A 0.9800 . ?
C37 H37B 0.9800 . ?
C37 H37C 0.9800 . ?

loop_
_geom_torsion_atom_site_label_1
_geom_torsion_atom_site_label_2
_geom_torsion_atom_site_label_3
_geom_torsion_atom_site_label_4
_geom_torsion
_geom_torsion_site_symmetry_1
_geom_torsion_site_symmetry_2
_geom_torsion_site_symmetry_3
_geom_torsion_site_symmetry_4
_geom_torsion_publ_flag
U1 N2 C9 C14 -78.1(2) 3_666 . . . ?
U1 N2 C9 C10 155.85(18) 3_666 . . . ?
U1 N2 C8 C7 -1.0(4) 3_666 . . . ?
U1 N3 C15 C3 5.3(4) . . . . ?
U1 N3 C15 C16 -176.74(18) . . . . ?
U1 N3 C18 C19 -1.0(3) . . . . ?
U1 N3 C18 C17 177.92(17) . . . . ?
U1 N5 C26 C3 -3.4(4) . . . . ?
U1 N5 C26 C27 177.60(19) . . . . ?
U1 N5 C29 C30 -1.8(3) . . . . ?
U1 N5 C29 C28 -178.76(17) . . . . ?
U1 N6 C30 C29 -0.8(3) . . . . ?
U1 N6 C31 C36 131.23(19) . . . . ?
U1 N6 C31 C32 -103.6(2) . . . . ?
U1 N4 C20 C25 -131.7(2) . . . . ?
U1 N4 C20 C21 100.8(3) . . . . ?
U1 N4 C19 C18 3.1(3) . . . . ?
N2 C9 C14 C13 168.5(2) . . . . ?
N2 C9 C10 C11 -171.7(2) . . . . ?
N2 C8 C7 N1 -4.7(4) . . . . ?
N2 C8 C7 C6 177.0(3) . . . . ?
N3 C15 C3 C26 -7.2(4) . . . . ?
N3 C15 C3 C4 -127.4(2) . . . . ?
N3 C15 C3 C2 115.2(3) . . . . ?
N3 C15 C16 C17 -0.4(3) . . . . ?
N3 C18 C19 N4 -1.6(4) . . . . ?
N3 C18 C17 C16 -0.3(3) . . . . ?
N5 C26 C3 C15 6.3(4) . . . . ?
N5 C26 C3 C4 126.9(2) . . . . ?
N5 C26 C3 C2 -116.1(3) . . . . ?
N5 C26 C27 C28 0.9(3) . . . . ?
N5 C29 C28 C27 0.6(3) . . . . ?
N6 C30 C29 N5 1.9(4) . . . . ?
N6 C30 C29 C28 178.2(3) . . . . ?
N6 C31 C36 C35 -177.8(2) . . . . ?
N6 C31 C32 C33 176.1(2) . . . . ?
N4 C20 C25 C24 177.7(2) . . . . ?
N4 C20 C21 C22 -178.1(3) . . . . ?
N1 C4 C5 C6 1.0(3) . . . . ?
N1 C7 C6 C5 0.6(3) . . . . ?
C15 N3 C18 C19 -178.8(2) . . . . ?
C15 N3 C18 C17 0.1(3) . . . . ?
C15 C3 C4 N1 71.2(3) . . . . ?
C15 C3 C4 C5 -110.4(3) . . . . ?
C15 C3 C2 C1 -64.5(3) . . . . ?
C15 C16 C17 C18 0.4(3) . . . . ?
C18 N3 C15 C3 -177.8(2) . . . . ?
C18 N3 C15 C16 0.2(3) . . . . ?
C9 N2 C8 C7 179.3(2) . . . . ?
C9 C14 C13 C12 55.8(3) . . . . ?
C9 C10 C11 C12 -58.6(3) . . . . ?
C26 N5 C29 C30 176.8(2) . . . . ?
C26 N5 C29 C28 -0.1(3) . . . . ?
C26 C3 C4 N1 -54.8(3) . . . . ?
C26 C3 C4 C5 123.7(3) . . . . ?
C26 C3 C2 C1 62.7(3) . . . . ?
C3 C15 C16 C17 177.7(2) . . . . ?
C3 C26 C27 C28 -178.2(2) . . . . ?
C3 C4 C5 C6 -177.6(3) . . . . ?
C30 N6 C31 C36 -58.6(3) . . . . ?
C30 N6 C31 C32 66.6(3) . . . . ?
C30 C29 C28 C27 -176.0(3) . . . . ?
C29 N5 C26 C3 178.5(2) . . . . ?
C29 N5 C26 C27 -0.4(3) . . . . ?
C29 C28 C27 C26 -0.9(3) . . . . ?
C20 N4 C19 C18 175.0(2) . . . . ?
C20 C25 C24 C23 56.3(4) . . . . ?
C20 C21 C22 C23 -53.8(4) . . . . ?
C14 C9 C10 C11 61.6(3) . . . . ?
C14 C13 C12 C11 -52.3(3) . . . . ?
C8 N2 C9 C14 101.7(2) . . . . ?
C8 N2 C9 C10 -24.4(3) . . . . ?
C8 C7 C6 C5 179.3(2) . . . . ?
C19 N4 C20 C25 58.2(3) . . . . ?
C19 N4 C20 C21 -69.4(3) . . . . ?
C19 C18 C17 C16 178.5(3) . . . . ?
C4 N1 C7 C8 -178.6(2) . . . . ?
C4 N1 C7 C6 0.0(3) . . . . ?
C4 C3 C2 C1 178.7(2) . . . . ?
C31 N6 C30 C29 -173.0(2) . . . . ?
C31 C36 C35 C34 -56.8(3) . . . . ?
C31 C32 C33 C34 56.8(3) . . . . ?
C7 N1 C4 C3 178.2(2) . . . . ?
C7 N1 C4 C5 -0.6(3) . . . . ?
C7 C6 C5 C4 -1.0(3) . . . . ?
C2 C3 C4 N1 -171.6(2) . . . . ?
C2 C3 C4 C5 6.9(4) . . . . ?
C16 C15 C3 C26 175.0(2) . . . . ?
C16 C15 C3 C4 54.8(3) . . . . ?
C16 C15 C3 C2 -62.6(3) . . . . ?
C36 C31 C32 C33 -56.7(3) . . . . ?
C17 C18 C19 N4 179.7(3) . . . . ?
C27 C26 C3 C15 -174.8(2) . . . . ?
C27 C26 C3 C4 -54.2(3) . . . . ?
C27 C26 C3 C2 62.8(3) . . . . ?
C35 C34 C33 C32 -56.3(3) . . . . ?
C10 C9 C14 C13 -60.9(3) . . . . ?
C10 C11 C12 C13 54.2(3) . . . . ?
C38 C43 C42 C41 -0.3(5) . . . . ?
C25 C20 C21 C22 54.1(4) . . . . ?
C25 C24 C23 C22 -58.1(4) . . . . ?
C43 C38 C39 C40 -0.6(5) . . . . ?
C43 C42 C41 C40 -0.1(5) . . . . ?
C39 C38 C43 C42 0.6(5) . . . . ?
C39 C40 C41 C42 0.1(5) . . . . ?
C32 C31 C36 C35 56.7(3) . . . . ?
C21 C20 C25 C24 -55.0(3) . . . . ?
C24 C23 C22 C21 56.6(4) . . . . ?
C41 C40 C39 C38 0.2(5) . . . . ?
C33 C34 C35 C36 56.5(3) . . . . ?
C37 C38 C43 C42 179.9(3) . . . . ?
C37 C38 C39 C40 -179.9(3) . . . . ?

loop_
_exptl_oxdiff_crystal_face_indexfrac_h
_exptl_oxdiff_crystal_face_indexfrac_k
_exptl_oxdiff_crystal_face_indexfrac_l
_exptl_oxdiff_crystal_face_x
_exptl_oxdiff_crystal_face_y
_exptl_oxdiff_crystal_face_z
0.4137 17.9419 -17.1434 -0.1101 -0.4618 0.8801
-0.4474 18.1151 16.9273 -0.2181 -0.9091 -0.3548
-0.3941 -18.5337 16.3946 0.1178 0.4940 -0.8614
0.4550 -17.8620 -17.2373 0.2167 0.9035 0.3697
20.5697 -0.5830 1.7451 0.9697 -0.2324 -0.0752
0.7996 -8.2074 24.2211 0.0652 -0.0164 -0.9977
-20.4306 1.0082 -2.9997 -0.9646 0.2312 0.1269
-14.4912 12.2603 -12.2338 -0.7693 -0.1424 0.6228
-12.7403 -13.2095 -13.9985 -0.4526 0.8319 0.3211
-20.1334 -4.4032 -2.6718 -0.9022 0.4298 0.0373
-19.1993 -7.2130 6.4678 -0.8504 0.4055 -0.3352
-20.6784 -0.4084 1.1806 -0.9715 0.2328 -0.0453
-19.7416 6.4672 4.1229 -0.9955 -0.0787 -0.0536

loop_
_smtbx_masks_void_nr
_smtbx_masks_void_average_x
_smtbx_masks_void_average_y
_smtbx_masks_void_average_z
_smtbx_masks_void_volume
_smtbx_masks_void_count_electrons
_smtbx_masks_void_content
1 0.000 -0.547 0.250 457.8 96.3 '2 Toluene'
2 0.000 -0.191 0.750 457.8 96.5 '2 Toluene'
